data_2100246
loop_
_publ_author_name
'Redhammer, G. J.'
'Tippelt, G.'
'Merz, M.'
'Roth, G.'
'Treutmann, W.'
'Amthauer, G.'

_publ_section_title
;
 Structure of the clinopyroxene-type compound CaCuGe~2~O~6~ between 15
 and 800K
;
_journal_coeditor_code WS5021
_journal_issue 4
_journal_name_full 'Acta Crystallographica Section B'
_journal_page_first 367
_journal_page_last 380
_journal_paper_doi 10.1107/S0108768105013455
_journal_volume 61
_journal_year 2005
_chemical_formula_sum 'Ca Cu Ge2 O6'
_chemical_formula_weight 344.8
_space_group_IT_number 14
_symmetry_cell_setting monoclinic
_symmetry_space_group_name_Hall '-P 2ybc'
_symmetry_space_group_name_H-M 'P 1 21/c 1'
_audit_creation_method 'WinGX routine CIF_UPDATE'
_cell_angle_alpha 90
_cell_angle_beta 105.649(12)
_cell_angle_gamma 90
_cell_formula_units_Z 4
_cell_length_a 10.1853(12)
_cell_length_b 9.1959(7)
_cell_length_c 5.2013(6)
_cell_measurement_reflns_used 6540
_cell_measurement_temperature 200
_cell_measurement_theta_max 32.11
_cell_measurement_theta_min 2.12
_cell_volume 469.11(9)
_computing_cell_refinement 'Stoe X-Area (Stoe & Cie, 1998)'
_computing_data_collection 'Stoe X-Area (Stoe & Cie, 1998)'
_computing_data_reduction 'Stoe X-Area (Stoe & Cie, 1998)'
_computing_molecular_graphics 'Diamond 2.0e (Berndt & Brandenburg, 1996)'
_computing_publication_material 'WinGX 1.64.05 (Farrugia, 1999)'
_computing_structure_refinement 'SHELXL-97 (Sheldrick, 1997)'
_computing_structure_solution 'SHELXS-97 (Sheldrick, 1997)'
_diffrn_ambient_temperature 100
_diffrn_detector_area_resol_mean 6.67
_diffrn_measured_fraction_theta_full 0.984
_diffrn_measured_fraction_theta_max 0.984
_diffrn_measurement_device '2-circle goniometer'
_diffrn_measurement_device_type 'STOE IPDS 2'
_diffrn_measurement_method 'rotation method'
_diffrn_radiation_monochromator 'plane graphite'
_diffrn_radiation_type 'Mo K\a'
_diffrn_radiation_wavelength 0.71073
_diffrn_reflns_av_R_equivalents 0.0371
_diffrn_reflns_limit_h_max 15
_diffrn_reflns_limit_h_min -15
_diffrn_reflns_limit_k_max 13
_diffrn_reflns_limit_k_min -13
_diffrn_reflns_limit_l_max 7
_diffrn_reflns_limit_l_min -7
_diffrn_reflns_number 5828
_diffrn_reflns_theta_full 32.18
_diffrn_reflns_theta_max 32.18
_diffrn_reflns_theta_min 3.04
_diffrn_standards_decay_% 0
_diffrn_standards_interval_count 0
_diffrn_standards_interval_time 0
_diffrn_standards_number 0
_exptl_absorpt_coefficient_mu 18.220
_exptl_absorpt_correction_T_max 0.162
_exptl_absorpt_correction_T_min 0.084
_exptl_absorpt_correction_type empirical
_exptl_absorpt_process_details 'X-SHAPE (Stoe & Cie, 1996)'
_exptl_crystal_colour 'pale green'
_exptl_crystal_density_diffrn 4.882
_exptl_crystal_density_method 'not measured'
_exptl_crystal_description cuboid
_exptl_crystal_F_000 644
_exptl_crystal_size_max 0.14
_exptl_crystal_size_mid 0.13
_exptl_crystal_size_min 0.10
_refine_diff_density_max 0.751
_refine_diff_density_min -0.808
_refine_ls_extinction_coef 0.0097(5)
_refine_ls_extinction_expression Fc^*^=kFc[1+0.001xFc^2^\l^3^/sin(2\q)]^-1/4^
_refine_ls_extinction_method SHELXL
_refine_ls_goodness_of_fit_ref 1.074
_refine_ls_hydrogen_treatment none
_refine_ls_matrix_type full
_refine_ls_number_parameters 92
_refine_ls_number_reflns 1626
_refine_ls_number_restraints 0
_refine_ls_restrained_S_all 1.074
_refine_ls_R_factor_gt 0.0251
_refine_ls_shift/su_max 0.001
_refine_ls_structure_factor_coef Fsqd
_refine_ls_weighting_details 'calc w=1/[\s^2^(Fo^2^)+(0.0163P)^2^+1.8120P] where P=(Fo^2^+2Fc^2^)/3'
_refine_ls_weighting_scheme calc
_refine_ls_wR_factor_ref 0.0523
_reflns_number_gt 1415
_reflns_number_total 1626
_reflns_threshold_expression >2sigma(I)
_cod_data_source_file ws5021.cif
_cod_data_source_block cacu_200K
_cod_original_sg_symbol_H-M 'P 21/c'
_cod_database_code 2100246

loop_
_symmetry_equiv_pos_as_xyz
'x, y, z'
'-x, y+1/2, -z+1/2'
'-x, -y, -z'
'x, -y-1/2, z-1/2'

loop_
_atom_site_label
_atom_site_fract_x
_atom_site_fract_y
_atom_site_fract_z
_atom_site_U_iso_or_equiv
_atom_site_adp_type
_atom_site_calc_flag
_atom_site_refinement_flags
_atom_site_occupancy
_atom_site_disorder_assembly
_atom_site_disorder_group
_atom_site_type_symbol
Ca 0.28359(6) 0.45288(7) 0.80976(13) 0.01053(12) Uani d . 1 . . Ca
Cu 0.22728(4) 0.66164(4) 0.25643(8) 0.00936(9) Uani d . 1 . . Cu
GeA 0.04919(3) 0.34920(4) 0.20921(6) 0.00811(8) Uani d . 1 . . Ge
GeB 0.49121(3) 0.35092(4) 0.40301(7) 0.00852(8) Uani d . 1 . . Ge
O1A -0.1269(2) 0.3615(2) 0.1155(5) 0.0102(4) Uani d . 1 . . O
O1B 0.6588(2) 0.3198(2) 0.3779(5) 0.0092(4) Uani d . 1 . . O
O2A 0.1460(2) 0.4887(3) 0.3771(5) 0.0131(4) Uani d . 1 . . O
O2B 0.4323(2) 0.5224(2) 0.2612(5) 0.0112(4) Uani d . 1 . . O
O3A 0.1032(2) 0.1941(2) 0.4183(5) 0.0108(4) Uani d . 1 . . O
O3B 0.3995(2) 0.2511(2) 0.5901(5) 0.0100(4) Uani d . 1 . . O

loop_
_atom_site_aniso_label
_atom_site_aniso_U_11
_atom_site_aniso_U_22
_atom_site_aniso_U_33
_atom_site_aniso_U_12
_atom_site_aniso_U_13
_atom_site_aniso_U_23
Ca 0.0102(2) 0.0101(2) 0.0107(3) -0.00004(19) 0.00186(19) 0.0005(2)
Cu 0.00908(16) 0.00932(16) 0.00860(17) -0.00096(12) 0.00050(12) -0.00023(13)
GeA 0.00707(13) 0.00836(14) 0.00846(15) -0.00045(10) 0.00133(10) -0.00050(11)
GeB 0.00789(14) 0.00788(14) 0.00999(15) 0.00018(10) 0.00277(10) 0.00073(11)
O1A 0.0086(9) 0.0117(10) 0.0098(10) 0.0005(7) 0.0017(7) -0.0013(8)
O1B 0.0070(9) 0.0116(9) 0.0090(10) 0.0011(7) 0.0023(7) 0.0003(8)
O2A 0.0138(10) 0.0115(10) 0.0116(11) -0.0030(8) -0.0006(8) -0.0010(8)
O2B 0.0144(10) 0.0084(9) 0.0100(10) 0.0002(8) 0.0016(8) -0.0002(8)
O3A 0.0114(9) 0.0117(9) 0.0106(10) 0.0029(8) 0.0049(8) 0.0024(8)
O3B 0.0098(9) 0.0109(9) 0.0091(10) -0.0013(7) 0.0023(7) 0.0019(8)

loop_
_atom_type_symbol
_atom_type_description
_atom_type_scat_dispersion_real
_atom_type_scat_dispersion_imag
_atom_type_scat_source
Ca Ca 0.2262 0.3064 'International Tables Vol C Tables 4.2.6.8 and 6.1.1.4'
Cu Cu 0.3201 1.2651 'International Tables Vol C Tables 4.2.6.8 and 6.1.1.4'
Ge Ge 0.1547 1.8001 'International Tables Vol C Tables 4.2.6.8 and 6.1.1.4'
O O 0.0106 0.006 'International Tables Vol C Tables 4.2.6.8 and 6.1.1.4'

loop_
_geom_angle_atom_site_label_1
_geom_angle_atom_site_label_2
_geom_angle_atom_site_label_3
_geom_angle_site_symmetry_1
_geom_angle_site_symmetry_3
_geom_angle
O2A Ca O1A . 3_566 78.80(8)
O2A Ca O1B . 3_666 68.91(8)
O1A Ca O1B 3_566 3_666 72.72(8)
O2A Ca O3A . 4_566 90.42(8)
O1A Ca O3A 3_566 4_566 77.70(8)
O1B Ca O3A 3_666 4_566 146.51(8)
O2A Ca O3B . 4_566 138.06(8)
O1A Ca O3B 3_566 4_566 131.76(8)
O1B Ca O3B 3_666 4_566 139.17(8)
O3A Ca O3B 4_566 4_566 73.49(8)
O2A Ca O2B . 1_556 157.09(8)
O1A Ca O2B 3_566 1_556 85.89(8)
O1B Ca O2B 3_666 1_556 90.38(8)
O3A Ca O2B 4_566 1_556 102.96(8)
O3B Ca O2B 4_566 1_556 64.51(8)
O2A Ca O3B . . 84.47(8)
O1A Ca O3B 3_566 . 162.96(8)
O1B Ca O3B 3_666 . 104.28(7)
O3A Ca O3B 4_566 . 99.37(8)
O3B Ca O3B 4_566 . 61.34(3)
O2B Ca O3B 1_556 . 111.05(8)
O2A Ca O2B . 3_666 102.56(8)
O1A Ca O2B 3_566 3_666 131.00(7)
O1B Ca O2B 3_666 3_666 63.01(7)
O3A Ca O2B 4_566 3_666 150.02(7)
O3B Ca O2B 4_566 3_666 78.97(7)
O2B Ca O2B 1_556 3_666 74.88(8)
O3B Ca O2B . 3_666 56.05(7)
O2A Ca Cu . 1_556 116.07(7)
O1A Ca Cu 3_566 1_556 37.53(6)
O1B Ca Cu 3_666 1_556 83.43(6)
O3A Ca Cu 4_566 1_556 82.61(6)
O3B Ca Cu 4_566 1_556 100.28(6)
O2B Ca Cu 1_556 1_556 49.11(5)
O3B Ca Cu . 1_556 159.43(6)
O2B Ca Cu 3_666 1_556 114.25(5)
O2A Ca GeB . 3_666 83.76(6)
O1A Ca GeB 3_566 3_666 102.28(6)
O1B Ca GeB 3_666 3_666 31.11(5)
O3A Ca GeB 4_566 3_666 174.05(6)
O3B Ca GeB 4_566 3_666 110.17(6)
O2B Ca GeB 1_556 3_666 82.95(6)
O3B Ca GeB . 3_666 78.90(5)
O2B Ca GeB 3_666 3_666 31.96(4)
Cu Ca GeB 1_556 3_666 101.04(2)
O2A Ca GeB . 1_556 171.38(6)
O1A Ca GeB 3_566 1_556 108.96(6)
O1B Ca GeB 3_666 1_556 116.40(6)
O3A Ca GeB 4_566 1_556 87.72(6)
O3B Ca GeB 4_566 1_556 33.56(5)
O2B Ca GeB 1_556 1_556 30.98(5)
O3B Ca GeB . 1_556 87.54(5)
O2B Ca GeB 3_666 1_556 75.39(5)
Cu Ca GeB 1_556 1_556 72.033(18)
GeB Ca GeB 3_666 1_556 97.85(2)
O2A Ca Cu . . 34.66(6)
O1A Ca Cu 3_566 . 76.70(6)
O1B Ca Cu 3_666 . 34.67(5)
O3A Ca Cu 4_566 . 122.74(6)
O3B Ca Cu 4_566 . 151.45(6)
O2B Ca Cu 1_556 . 125.00(6)
O3B Ca Cu . . 91.37(5)
O2B Ca Cu 3_666 . 78.54(5)
Cu Ca Cu 1_556 . 104.87(2)
GeB Ca Cu 3_666 . 51.925(15)
GeB Ca Cu 1_556 . 149.20(2)
O1A Cu O1B 3_565 3_666 175.42(9)
O1A Cu O2A 3_565 . 94.31(10)
O1B Cu O2A 3_666 . 87.16(10)
O1A Cu O1B 3_565 2_655 86.22(9)
O1B Cu O1B 3_666 2_655 91.56(8)
O2A Cu O1B . 2_655 169.78(10)
O1A Cu O1A 3_565 2 102.81(9)
O1B Cu O1A 3_666 2 80.85(9)
O2A Cu O1A . 2 107.22(9)
O1B Cu O1A 2_655 2 82.55(9)
O1A Cu GeB 3_565 3_666 139.71(7)
O1B Cu GeB 3_666 3_666 35.73(6)
O2A Cu GeB . 3_666 101.65(7)
O1B Cu GeB 2_655 3_666 71.95(6)
O1A Cu GeB 2 3_666 107.23(6)
O1A Cu Ca 3_565 1_554 49.94(7)
O1B Cu Ca 3_666 1_554 126.00(7)
O2A Cu Ca . 1_554 85.40(8)
O1B Cu Ca 2_655 1_554 87.16(6)
O1A Cu Ca 2 1_554 151.60(6)
GeB Cu Ca 3_666 1_554 94.455(19)
O1A Cu Ca 3_565 . 135.22(7)
O1B Cu Ca 3_666 . 45.48(7)
O2A Cu Ca . . 42.26(7)
O1B Cu Ca 2_655 . 134.18(6)
O1A Cu Ca 2 . 101.25(6)
GeB Cu Ca 3_666 . 63.263(17)
Ca Cu Ca 1_554 . 104.87(2)
O1A Cu Ca 3_565 4_575 102.45(7)
O1B Cu Ca 3_666 4_575 78.33(7)
O2A Cu Ca . 4_575 147.53(8)
O1B Cu Ca 2_655 4_575 41.29(6)
O1A Cu Ca 2 4_575 42.17(6)
GeB Cu Ca 3_666 4_575 83.259(15)
Ca Cu Ca 1_554 4_575 126.55(2)
Ca Cu Ca . 4_575 120.57(2)
O2A GeA O1A . . 120.40(11)
O2A GeA O3A . . 104.37(11)
O1A GeA O3A . . 110.41(11)
O2A GeA O3A . 4_565 109.45(11)
O1A GeA O3A . 4_565 107.95(11)
O3A GeA O3A . 4_565 102.87(8)
O2A GeA Ca . . 35.06(8)
O1A GeA Ca . . 129.54(8)
O3A GeA Ca . . 69.64(8)
O3A GeA Ca 4_565 . 121.49(7)
O2A GeA Ca . 4_565 103.67(8)
O1A GeA Ca . 4_565 133.33(8)
O3A GeA Ca . 4_565 38.25(7)
O3A GeA Ca 4_565 4_565 66.98(8)
Ca GeA Ca . 4_565 79.38(2)
O2A GeA Ca . 1_554 73.84(9)
O1A GeA Ca . 1_554 127.13(8)
O3A GeA Ca . 1_554 114.16(7)
O3A GeA Ca 4_565 1_554 35.66(7)
Ca GeA Ca . 1_554 92.452(18)
Ca GeA Ca 4_565 1_554 77.121(19)
O1B GeB O2B . . 109.73(11)
O1B GeB O3B . . 128.13(10)
O2B GeB O3B . . 121.19(11)
O1B GeB O3B . 4_565 96.82(10)
O2B GeB O3B . 4_565 92.86(10)
O3B GeB O3B . 4_565 90.24(7)
O1B GeB O2B . 3_666 90.12(10)
O2B GeB O2B . 3_666 81.87(11)
O3B GeB O2B . 3_666 87.86(10)
O3B GeB O2B 4_565 3_666 172.41(9)
O1B GeB GeB . 3_666 101.97(8)
O2B GeB GeB . 3_666 44.73(8)
O3B GeB GeB . 3_666 106.81(8)
O3B GeB GeB 4_565 3_666 137.31(7)
O2B GeB GeB 3_666 3_666 37.15(6)
O1B GeB Cu . 3_666 40.04(7)
O2B GeB Cu . 3_666 116.81(8)
O3B GeB Cu . 3_666 102.80(7)
O3B GeB Cu 4_565 3_666 132.39(7)
O2B GeB Cu 3_666 3_666 55.18(6)
GeB GeB Cu 3_666 3_666 82.486(16)
O1B GeB Ca . 3_666 45.51(7)
O2B GeB Ca . 3_666 64.35(8)
O3B GeB Ca . 3_666 166.58(8)
O3B GeB Ca 4_565 3_666 101.96(7)
O2B GeB Ca 3_666 3_666 80.75(7)
GeB GeB Ca 3_666 3_666 67.770(17)
Cu GeB Ca 3_666 3_666 64.812(16)
O1B GeB Ca . 1_554 110.91(8)
O2B GeB Ca . 1_554 46.69(8)
O3B GeB Ca . 1_554 110.65(7)
O3B GeB Ca 4_565 1_554 46.21(7)
O2B GeB Ca 3_666 1_554 128.08(7)
GeB GeB Ca 3_666 1_554 91.149(18)
Cu GeB Ca 3_666 1_554 146.351(18)
Ca GeB Ca 3_666 1_554 82.15(2)
O1B GeB Ca . 4_565 115.12(8)
O2B GeB Ca . 4_565 122.27(8)
O3B GeB Ca . 4_565 42.86(8)
O3B GeB Ca 4_565 4_565 48.51(7)
O2B GeB Ca 3_666 4_565 130.56(7)
GeB GeB Ca 3_666 4_565 141.98(2)
Cu GeB Ca 3_666 4_565 120.877(17)
Ca GeB Ca 3_666 4_565 147.166(15)
Ca GeB Ca 1_554 4_565 83.53(2)
O1B GeB Ca . . 147.16(8)
O2B GeB Ca . . 79.71(8)
O3B GeB Ca . . 46.68(8)
O3B GeB Ca 4_565 . 114.46(7)
O2B GeB Ca 3_666 . 59.35(7)
GeB GeB Ca 3_666 . 61.874(15)
Cu GeB Ca 3_666 . 107.258(19)
Ca GeB Ca 3_666 . 129.643(14)
Ca GeB Ca 1_554 . 98.442(19)
Ca GeB Ca 4_565 . 81.65(2)
GeA O1A Cu . 3_565 120.05(12)
GeA O1A Cu . 2_545 112.08(11)
Cu O1A Cu 3_565 2_545 92.60(9)
GeA O1A Ca . 3_566 132.39(12)
Cu O1A Ca 3_565 3_566 92.53(9)
Cu O1A Ca 2_545 3_566 98.79(8)
GeB O1B Cu . 3_666 104.22(11)
GeB O1B Cu . 2_645 140.24(13)
Cu O1B Cu 3_666 2_645 98.55(9)
GeB O1B Ca . 3_666 103.39(10)
Cu O1B Ca 3_666 3_666 99.85(9)
Cu O1B Ca 2_645 3_666 104.27(9)
GeA O2A Cu . . 132.63(15)
GeA O2A Ca . . 120.06(12)
Cu O2A Ca . . 103.09(10)
GeB O2B GeB . 3_666 98.13(11)
GeB O2B Ca . 1_554 102.33(10)
GeB O2B Ca 3_666 1_554 158.14(11)
GeB O2B Ca . 3_666 83.69(8)
GeB O2B Ca 3_666 3_666 84.59(8)
Ca O2B Ca 1_554 3_666 105.12(8)
GeA O3A GeA . 4_566 125.28(13)
GeA O3A Ca . 4_565 115.08(11)
GeA O3A Ca 4_566 4_565 119.33(11)
GeB O3B GeB . 4_566 121.11(12)
GeB O3B Ca . 4_565 107.88(11)
GeB O3B Ca 4_566 4_565 100.23(10)
GeB O3B Ca . . 103.78(10)
GeB O3B Ca 4_566 . 98.75(10)
Ca O3B Ca 4_565 . 126.51(9)

loop_
_geom_bond_atom_site_label_1
_geom_bond_atom_site_label_2
_geom_bond_site_symmetry_2
_geom_bond_distance
_geom_bond_publ_flag
Ca O2A . 2.332(3) ?
Ca O1A 3_566 2.438(2) ?
Ca O1B 3_666 2.444(2) ?
Ca O3A 4_566 2.466(2) ?
Ca O3B 4_566 2.472(2) ?
Ca O2B 1_556 2.510(2) ?
Ca O3B . 2.621(2) ?
Ca O2B 3_666 3.023(2) ?
Ca Cu 1_556 3.1828(8) ?
Ca GeB 3_666 3.3332(7) ?
Ca GeB 1_556 3.3692(9) ?
Ca Cu . 3.3774(8) ?
Cu O1A 3_565 1.941(2) ?
Cu O1B 3_666 1.950(2) ?
Cu O2A . 1.972(2) ?
Cu O1B 2_655 2.095(2) ?
Cu O1A 2 2.288(2) ?
Cu GeB 3_666 2.9381(7) ?
Cu Ca 1_554 3.1828(8) ?
Cu Ca 4_575 3.5897(8) ?
GeA O2A . 1.708(2) ?
GeA O1A . 1.731(2) ?
GeA O3A . 1.788(2) ?
GeA O3A 4_565 1.789(2) ?
GeA Ca 4_565 3.6078(7) ?
GeA Ca 1_554 3.6881(8) ?
GeB O1B . 1.770(2) ?
GeB O2B . 1.775(2) ?
GeB O3B . 1.776(2) ?
GeB O3B 4_565 1.892(2) ?
GeB O2B 3_666 2.069(2) ?
GeB GeB 3_666 2.9104(7) ?
GeB Cu 3_666 2.9381(7) ?
GeB Ca 3_666 3.3332(8) ?
GeB Ca 1_554 3.3692(9) ?
GeB Ca 4_565 3.4581(7) ?
O1A Cu 3_565 1.941(2) ?
O1A Cu 2_545 2.288(2) ?
O1A Ca 3_566 2.438(2) ?
O1B Cu 3_666 1.950(2) ?
O1B Cu 2_645 2.095(2) ?
O1B Ca 3_666 2.444(2) ?
O2B GeB 3_666 2.069(2) ?
O2B Ca 1_554 2.510(2) ?
O2B Ca 3_666 3.023(2) ?
O3A GeA 4_566 1.789(2) ?
O3A Ca 4_565 2.466(2) ?
O3B GeB 4_566 1.892(2) ?
O3B Ca 4_565 2.472(2) ?
